data_7210424
loop_
_publ_author_name
'Bu\<car, Dejan-Kre\<simir'
'Filip, Stefan'
'Arhangelskis, Mihails'
'Lloyd, Gareth O.'
'Jones, William'

_publ_section_title
;
 Advantages of mechanochemical cocrystallisation in the solid-state
 chemistry of pigments: colour-tuned fluorescein cocrystals
;
_journal_issue 32
_journal_name_full CrystEngComm
_journal_page_first 6289
_journal_paper_doi 10.1039/c3ce41013g
_journal_volume 15
_journal_year 2013
_chemical_formula_moiety 'C20 H12 O5, 2(C13 H9 N)'
_chemical_formula_sum 'C46 H30 N2 O5'
_chemical_formula_weight 690.72
_space_group_IT_number 14
_symmetry_cell_setting monoclinic
_symmetry_space_group_name_Hall '-P 2ybc'
_symmetry_space_group_name_H-M 'P 1 21/c 1'
_atom_sites_solution_hydrogens geom
_atom_sites_solution_primary direct
_atom_sites_solution_secondary difmap
_audit_creation_date 2012-10-26T20:15:15-00:00
_audit_creation_method 'WinGX routine CIF_UPDATE'
_cell_angle_alpha 90
_cell_angle_beta 98.748(4)
_cell_angle_gamma 90
_cell_formula_units_Z 4
_cell_length_a 8.6428(3)
_cell_length_b 19.6270(7)
_cell_length_c 20.9268(9)
_cell_measurement_reflns_used 4217
_cell_measurement_temperature 120(2)
_cell_measurement_theta_max 25.35
_cell_measurement_theta_min 1.00
_cell_volume 3508.6(2)
_computing_cell_refinement 'HKL Scalepack (Otwinowski & Minor, 1997)'
_computing_data_collection 'Collect (Nonius BV, 1997-2000)'
_computing_data_reduction 'HKL Denzo, Scalepack (Otwinowski & Minor, 1997)'
_computing_molecular_graphics 'Mercury (Macrae, 2008)'
_computing_publication_material 'WinGX (Farrugia, 1999)'
_computing_structure_refinement 'SHELXL (Sheldrick, 2008)'
_computing_structure_solution 'SHELXS (Sheldrick, 2008)'
_diffrn_ambient_temperature 120(2)
_diffrn_detector_area_resol_mean 9
_diffrn_measured_fraction_theta_full 0.966
_diffrn_measured_fraction_theta_max 0.966
_diffrn_measurement_device_type KappaCCD
_diffrn_measurement_method 'CCD phi and omega scans'
_diffrn_radiation_monochromator graphite
_diffrn_radiation_type CuK\a
_diffrn_radiation_wavelength 1.54184
_diffrn_reflns_av_R_equivalents 0.0237
_diffrn_reflns_av_unetI/netI 0.0344
_diffrn_reflns_limit_h_max 10
_diffrn_reflns_limit_h_min -6
_diffrn_reflns_limit_k_max 17
_diffrn_reflns_limit_k_min -24
_diffrn_reflns_limit_l_max 25
_diffrn_reflns_limit_l_min -24
_diffrn_reflns_number 11932
_diffrn_reflns_theta_full 72.02
_diffrn_reflns_theta_max 72.02
_diffrn_reflns_theta_min 3.1
_exptl_absorpt_coefficient_mu 0.686
_exptl_absorpt_correction_T_max 0.8965
_exptl_absorpt_correction_T_min 0.6860
_exptl_absorpt_correction_type multi-scan
_exptl_absorpt_process_details
;
multi-scan from symmetry-related measurements Sortav (Blessing 1995)
;
_exptl_crystal_colour 'pale orange'
_exptl_crystal_density_diffrn 1.308
_exptl_crystal_density_method 'not measured'
_exptl_crystal_description plate
_exptl_crystal_F_000 1440
_exptl_crystal_size_max 0.37
_exptl_crystal_size_mid 0.2
_exptl_crystal_size_min 0.1
_refine_diff_density_max 0.21
_refine_diff_density_min -0.222
_refine_diff_density_rms 0.039
_refine_ls_extinction_method none
_refine_ls_goodness_of_fit_ref 1.026
_refine_ls_hydrogen_treatment constr
_refine_ls_matrix_type full
_refine_ls_number_parameters 480
_refine_ls_number_reflns 6669
_refine_ls_number_restraints 0
_refine_ls_restrained_S_all 1.026
_refine_ls_R_factor_all 0.0573
_refine_ls_R_factor_gt 0.0426
_refine_ls_shift/su_max 0.001
_refine_ls_shift/su_mean 0
_refine_ls_structure_factor_coef Fsqd
_refine_ls_weighting_details 'calc w=1/[\s^2^(Fo^2^)+(0.0600P)^2^+0.3815P] where P=(Fo^2^+2Fc^2^)/3'
_refine_ls_weighting_scheme calc
_refine_ls_wR_factor_gt 0.1066
_refine_ls_wR_factor_ref 0.1176
_reflns_number_gt 5207
_reflns_number_total 6669
_reflns_threshold_expression >2\s(I)
_cod_data_source_file c3ce41013g.txt
_cod_data_source_block 4a
_cod_original_sg_symbol_H-M 'P 21/c'
_cod_database_code 7210424

loop_
_symmetry_equiv_pos_as_xyz
'x, y, z'
'-x, y+1/2, -z+1/2'
'-x, -y, -z'
'x, -y-1/2, z-1/2'

loop_
_atom_site_label
_atom_site_type_symbol
_atom_site_fract_x
_atom_site_fract_y
_atom_site_fract_z
_atom_site_U_iso_or_equiv
_atom_site_adp_type
_atom_site_occupancy
_atom_site_symmetry_multiplicity
_atom_site_calc_flag
_atom_site_refinement_flags
O2 O 0.53271(17) 0.98569(6) 0.57433(6) 0.0470(3) Uani 1 1 d .
O1 O 0.43151(13) 0.88855(5) 0.52933(5) 0.0324(2) Uani 1 1 d .
O5 O 0.15229(16) 0.77754(6) 0.25114(6) 0.0433(3) Uani 1 1 d .
H5O H 0.1023 0.7407 0.2498 0.065 Uiso 1 1 calc R
O4 O 0.26813(13) 0.71207(6) 0.47026(5) 0.0360(3) Uani 1 1 d .
O3 O 0.39540(12) 0.61197(5) 0.67597(5) 0.0292(2) Uani 1 1 d .
H3O H 0.3237 0.5858 0.6591 0.044 Uiso 1 1 calc R
N1 N 0.17199(14) 0.52490(6) 0.61903(6) 0.0272(3) Uani 1 1 d .
C1 C 0.5515(2) 0.93325(8) 0.54621(7) 0.0348(4) Uani 1 1 d .
C2 C 0.6937(2) 0.90514(8) 0.52585(7) 0.0348(4) Uani 1 1 d .
C3 C 0.8429(2) 0.93295(10) 0.53024(9) 0.0467(5) Uani 1 1 d .
H3 H 0.8652 0.9771 0.5478 0.056 Uiso 1 1 calc R
C4 C 0.9579(2) 0.89423(12) 0.50820(10) 0.0518(5) Uani 1 1 d .
H4 H 1.0614 0.9116 0.5113 0.062 Uiso 1 1 calc R
C5 C 0.9228(2) 0.83011(11) 0.48152(10) 0.0482(5) Uani 1 1 d .
H5 H 1.0029 0.8044 0.4663 0.058 Uiso 1 1 calc R
C6 C 0.77301(19) 0.80278(9) 0.47662(8) 0.0366(4) Uani 1 1 d .
H6 H 0.7494 0.7591 0.4581 0.044 Uiso 1 1 calc R
C7 C 0.65932(18) 0.84147(8) 0.49974(7) 0.0301(3) Uani 1 1 d .
C8 C 0.48880(17) 0.82468(7) 0.50181(7) 0.0270(3) Uani 1 1 d .
C20 C 0.39710(17) 0.81247(7) 0.43571(7) 0.0258(3) Uani 1 1 d .
C19 C 0.41214(18) 0.85502(8) 0.38333(8) 0.0300(3) Uani 1 1 d .
H19 H 0.4805 0.8931 0.39 0.036 Uiso 1 1 calc R
C18 C 0.33082(19) 0.84331(8) 0.32245(8) 0.0324(3) Uani 1 1 d .
H18 H 0.3436 0.873 0.2878 0.039 Uiso 1 1 calc R
C17 C 0.22938(19) 0.78757(8) 0.31172(8) 0.0323(3) Uani 1 1 d .
C16 C 0.21084(18) 0.74465(8) 0.36257(7) 0.0323(3) Uani 1 1 d .
H16 H 0.1417 0.7068 0.356 0.039 Uiso 1 1 calc R
C15 C 0.29508(17) 0.75784(8) 0.42343(7) 0.0283(3) Uani 1 1 d .
C14 C 0.35734(17) 0.71658(8) 0.53062(7) 0.0267(3) Uani 1 1 d .
C13 C 0.33065(17) 0.66460(8) 0.57232(7) 0.0274(3) Uani 1 1 d .
H13 H 0.2551 0.6304 0.5586 0.033 Uiso 1 1 calc R
C12 C 0.41448(17) 0.66270(7) 0.63414(7) 0.0264(3) Uani 1 1 d .
C11 C 0.52359(18) 0.71391(8) 0.65357(7) 0.0309(3) Uani 1 1 d .
H11 H 0.5811 0.7135 0.696 0.037 Uiso 1 1 calc R
C10 C 0.54776(18) 0.76518(8) 0.61092(7) 0.0307(3) Uani 1 1 d .
H10 H 0.6224 0.7997 0.6248 0.037 Uiso 1 1 calc R
C9 C 0.46546(17) 0.76778(7) 0.54777(7) 0.0260(3) Uani 1 1 d .
C33 C 0.20077(17) 0.47486(7) 0.57825(7) 0.0270(3) Uani 1 1 d .
C32 C 0.35154(19) 0.47081(9) 0.55938(8) 0.0340(3) Uani 1 1 d .
H32 H 0.4311 0.5018 0.577 0.041 Uiso 1 1 calc R
C31 C 0.3827(2) 0.42280(9) 0.51627(8) 0.0402(4) Uani 1 1 d .
H31 H 0.4839 0.4209 0.5039 0.048 Uiso 1 1 calc R
C30 C 0.2670(2) 0.37554(9) 0.48954(8) 0.0421(4) Uani 1 1 d .
H30 H 0.2903 0.3429 0.4589 0.05 Uiso 1 1 calc R
C29 C 0.1226(2) 0.37674(8) 0.50767(8) 0.0388(4) Uani 1 1 d .
H29 H 0.0461 0.3444 0.4899 0.047 Uiso 1 1 calc R
C28 C 0.08419(18) 0.42598(8) 0.55308(7) 0.0301(3) Uani 1 1 d .
C27 C -0.06003(18) 0.42951(8) 0.57441(8) 0.0329(3) Uani 1 1 d .
H27 H -0.1382 0.3966 0.5599 0.04 Uiso 1 1 calc R
C26 C -0.09142(18) 0.48035(8) 0.61658(8) 0.0315(3) Uani 1 1 d .
C25 C -0.23695(19) 0.48712(10) 0.64006(9) 0.0411(4) Uani 1 1 d .
H25 H -0.3167 0.4541 0.6285 0.049 Uiso 1 1 calc R
C24 C -0.2631(2) 0.53992(11) 0.67864(9) 0.0454(4) Uani 1 1 d .
H24 H -0.3606 0.5436 0.6941 0.055 Uiso 1 1 calc R
C23 C -0.1460(2) 0.58960(10) 0.69604(9) 0.0425(4) Uani 1 1 d .
H23 H -0.1673 0.6272 0.722 0.051 Uiso 1 1 calc R
C22 C -0.00344(19) 0.58480(8) 0.67646(8) 0.0342(3) Uani 1 1 d .
H22 H 0.0743 0.6184 0.6893 0.041 Uiso 1 1 calc R
C21 C 0.02912(17) 0.52940(8) 0.63676(7) 0.0274(3) Uani 1 1 d .
N2 N 0.98411(16) 0.65890(7) 0.24070(6) 0.0348(3) Uani 1 1 d .
C34 C 0.84395(19) 0.65247(9) 0.26111(8) 0.0343(4) Uani 1 1 d .
C35 C 0.7857(2) 0.70723(10) 0.29548(8) 0.0454(4) Uani 1 1 d .
H35 H 0.8468 0.7473 0.3046 0.054 Uiso 1 1 calc R
C36 C 0.6428(3) 0.70249(13) 0.31534(9) 0.0571(6) Uani 1 1 d .
H36 H 0.6055 0.7393 0.3383 0.068 Uiso 1 1 calc R
C37 C 0.5498(3) 0.64358(14) 0.30214(12) 0.0627(6) Uani 1 1 d .
H37 H 0.4495 0.6415 0.3154 0.075 Uiso 1 1 calc R
C38 C 0.6017(2) 0.59044(12) 0.27102(11) 0.0553(5) Uani 1 1 d .
H38 H 0.5385 0.5508 0.2633 0.066 Uiso 1 1 calc R
C39 C 0.74985(19) 0.59260(9) 0.24945(8) 0.0382(4) Uani 1 1 d .
C40 C 0.8095(2) 0.53902(9) 0.21734(9) 0.0418(4) Uani 1 1 d .
H40 H 0.7497 0.4985 0.2089 0.05 Uiso 1 1 calc R
C41 C 0.9548(2) 0.54372(9) 0.19745(8) 0.0393(4) Uani 1 1 d .
C42 C 1.0231(3) 0.48978(11) 0.16549(9) 0.0548(5) Uani 1 1 d .
H42 H 0.9693 0.4477 0.1577 0.066 Uiso 1 1 calc R
C43 C 1.1641(3) 0.49838(15) 0.14621(10) 0.0687(7) Uani 1 1 d .
H43 H 1.2086 0.4621 0.1251 0.082 Uiso 1 1 calc R
C44 C 1.2461(3) 0.56058(16) 0.15704(10) 0.0667(7) Uani 1 1 d .
H44 H 1.3446 0.5657 0.1427 0.08 Uiso 1 1 calc R
C45 C 1.1865(2) 0.61319(13) 0.18765(9) 0.0533(5) Uani 1 1 d .
H45 H 1.2432 0.6547 0.1945 0.064 Uiso 1 1 calc R
C46 C 1.03920(19) 0.60625(9) 0.20944(8) 0.0369(4) Uani 1 1 d .

loop_
_atom_site_aniso_label
_atom_site_aniso_U_11
_atom_site_aniso_U_22
_atom_site_aniso_U_33
_atom_site_aniso_U_23
_atom_site_aniso_U_13
_atom_site_aniso_U_12
O2 0.0836(10) 0.0231(6) 0.0353(6) -0.0062(5) 0.0120(6) -0.0099(6)
O1 0.0431(6) 0.0200(5) 0.0350(6) -0.0045(4) 0.0089(5) -0.0014(4)
O5 0.0586(8) 0.0356(6) 0.0310(6) 0.0077(5) -0.0085(5) -0.0143(6)
O4 0.0411(6) 0.0356(6) 0.0283(5) 0.0074(5) -0.0040(4) -0.0181(5)
O3 0.0334(6) 0.0286(5) 0.0256(5) 0.0006(4) 0.0042(4) -0.0054(4)
N1 0.0288(6) 0.0245(6) 0.0279(6) 0.0009(5) 0.0034(5) -0.0024(5)
C1 0.0563(10) 0.0218(8) 0.0257(7) -0.0007(6) 0.0038(7) -0.0102(7)
C2 0.0454(9) 0.0305(8) 0.0267(7) 0.0022(6) -0.0001(6) -0.0121(7)
C3 0.0571(12) 0.0440(10) 0.0358(9) 0.0058(8) -0.0030(8) -0.0264(9)
C4 0.0370(9) 0.0666(14) 0.0493(11) 0.0147(10) -0.0013(8) -0.0209(9)
C5 0.0344(9) 0.0579(12) 0.0531(11) 0.0150(10) 0.0093(8) -0.0014(8)
C6 0.0334(8) 0.0355(9) 0.0407(9) 0.0044(7) 0.0051(7) -0.0009(7)
C7 0.0327(8) 0.0274(8) 0.0293(7) 0.0032(6) 0.0020(6) -0.0060(6)
C8 0.0310(7) 0.0190(7) 0.0313(7) -0.0023(6) 0.0060(6) -0.0007(6)
C20 0.0290(7) 0.0200(7) 0.0289(7) -0.0011(6) 0.0056(6) -0.0002(6)
C19 0.0352(8) 0.0202(7) 0.0348(8) -0.0001(6) 0.0060(6) -0.0031(6)
C18 0.0425(9) 0.0241(7) 0.0307(8) 0.0049(6) 0.0056(6) -0.0015(6)
C17 0.0380(8) 0.0278(8) 0.0292(8) 0.0035(6) -0.0012(6) -0.0009(6)
C16 0.0360(8) 0.0283(8) 0.0307(8) 0.0032(6) -0.0012(6) -0.0086(6)
C15 0.0310(8) 0.0253(7) 0.0284(7) 0.0056(6) 0.0035(6) -0.0026(6)
C14 0.0271(7) 0.0273(7) 0.0250(7) -0.0006(6) 0.0017(5) -0.0020(6)
C13 0.0273(7) 0.0260(7) 0.0286(7) -0.0023(6) 0.0039(6) -0.0059(6)
C12 0.0303(7) 0.0241(7) 0.0259(7) -0.0014(6) 0.0077(6) 0.0004(6)
C11 0.0359(8) 0.0295(8) 0.0259(7) -0.0024(6) 0.0003(6) -0.0048(6)
C10 0.0348(8) 0.0255(8) 0.0306(8) -0.0047(6) 0.0017(6) -0.0069(6)
C9 0.0286(7) 0.0222(7) 0.0276(7) -0.0020(6) 0.0053(6) -0.0015(6)
C33 0.0309(7) 0.0231(7) 0.0265(7) 0.0034(6) 0.0029(6) 0.0007(6)
C32 0.0326(8) 0.0345(9) 0.0352(8) 0.0018(7) 0.0065(6) -0.0007(7)
C31 0.0426(9) 0.0423(10) 0.0382(9) 0.0030(8) 0.0142(7) 0.0072(8)
C30 0.0602(11) 0.0326(9) 0.0338(9) -0.0033(7) 0.0081(8) 0.0101(8)
C29 0.0523(10) 0.0257(8) 0.0361(9) -0.0024(7) -0.0009(7) 0.0015(7)
C28 0.0360(8) 0.0220(7) 0.0304(7) 0.0033(6) -0.0016(6) -0.0001(6)
C27 0.0312(8) 0.0269(8) 0.0380(8) 0.0037(6) -0.0035(6) -0.0072(6)
C26 0.0278(7) 0.0316(8) 0.0338(8) 0.0077(7) 0.0009(6) -0.0014(6)
C25 0.0276(8) 0.0487(10) 0.0464(10) 0.0097(8) 0.0036(7) -0.0032(7)
C24 0.0308(9) 0.0606(12) 0.0467(10) 0.0092(9) 0.0113(7) 0.0109(8)
C23 0.0440(10) 0.0470(11) 0.0375(9) 0.0023(8) 0.0088(7) 0.0156(8)
C22 0.0373(9) 0.0309(8) 0.0341(8) 0.0009(7) 0.0041(6) 0.0040(7)
C21 0.0295(7) 0.0253(7) 0.0273(7) 0.0041(6) 0.0035(6) -0.0002(6)
N2 0.0356(7) 0.0363(8) 0.0309(7) 0.0031(6) -0.0005(5) -0.0046(6)
C34 0.0358(8) 0.0378(9) 0.0271(7) 0.0062(7) -0.0018(6) 0.0031(7)
C35 0.0539(11) 0.0464(11) 0.0325(9) 0.0005(8) -0.0037(7) 0.0126(9)
C36 0.0625(13) 0.0714(15) 0.0374(10) 0.0106(10) 0.0079(9) 0.0345(12)
C37 0.0457(11) 0.0812(17) 0.0641(14) 0.0284(13) 0.0176(10) 0.0192(12)
C38 0.0364(10) 0.0643(14) 0.0646(13) 0.0263(11) 0.0058(9) -0.0008(9)
C39 0.0336(8) 0.0409(9) 0.0377(9) 0.0130(7) -0.0016(7) -0.0018(7)
C40 0.0444(10) 0.0342(9) 0.0424(9) 0.0072(8) -0.0071(7) -0.0067(8)
C41 0.0484(10) 0.0386(9) 0.0279(8) 0.0022(7) -0.0040(7) 0.0032(8)
C42 0.0757(14) 0.0482(12) 0.0362(10) -0.0025(8) -0.0056(9) 0.0193(10)
C43 0.0840(17) 0.0866(18) 0.0333(10) -0.0022(11) 0.0021(10) 0.0433(15)
C44 0.0551(13) 0.108(2) 0.0396(11) 0.0134(12) 0.0169(9) 0.0261(14)
C45 0.0430(10) 0.0766(15) 0.0411(10) 0.0121(10) 0.0090(8) 0.0005(10)
C46 0.0363(8) 0.0465(10) 0.0267(7) 0.0043(7) 0.0005(6) 0.0009(7)

loop_
_atom_type_symbol
_atom_type_description
_atom_type_scat_dispersion_real
_atom_type_scat_dispersion_imag
_atom_type_scat_source
C C 0.0181 0.0091 'International Tables Vol C Tables 4.2.6.8 and 6.1.1.4'
H H 0 0 'International Tables Vol C Tables 4.2.6.8 and 6.1.1.4'
N N 0.0311 0.018 'International Tables Vol C Tables 4.2.6.8 and 6.1.1.4'
O O 0.0492 0.0322 'International Tables Vol C Tables 4.2.6.8 and 6.1.1.4'

loop_
_geom_angle_atom_site_label_1
_geom_angle_atom_site_label_2
_geom_angle_atom_site_label_3
_geom_angle
C1 O1 C8 110.86(12)
C17 O5 H5O 109.5
C15 O4 C14 118.63(11)
C12 O3 H3O 109.5
C21 N1 C33 119.19(13)
O2 C1 O1 121.41(17)
O2 C1 C2 129.90(16)
O1 C1 C2 108.67(13)
C7 C2 C3 121.60(17)
C7 C2 C1 108.44(14)
C3 C2 C1 129.95(16)
C4 C3 C2 117.90(18)
C4 C3 H3 121.1
C2 C3 H3 121.1
C3 C4 C5 120.42(17)
C3 C4 H4 119.8
C5 C4 H4 119.8
C6 C5 C4 121.48(19)
C6 C5 H5 119.3
C4 C5 H5 119.3
C7 C6 C5 117.67(17)
C7 C6 H6 121.2
C5 C6 H6 121.2
C2 C7 C6 120.92(15)
C2 C7 C8 109.72(14)
C6 C7 C8 129.36(14)
O1 C8 C20 109.18(12)
O1 C8 C9 106.93(11)
C20 C8 C9 111.45(12)
O1 C8 C7 102.05(11)
C20 C8 C7 112.73(12)
C9 C8 C7 113.83(12)
C15 C20 C19 116.63(14)
C15 C20 C8 121.61(13)
C19 C20 C8 121.74(13)
C18 C19 C20 121.99(14)
C18 C19 H19 119
C20 C19 H19 119
C19 C18 C17 119.87(14)
C19 C18 H18 120.1
C17 C18 H18 120.1
O5 C17 C16 122.19(14)
O5 C17 C18 118.12(14)
C16 C17 C18 119.69(14)
C17 C16 C15 118.96(14)
C17 C16 H16 120.5
C15 C16 H16 120.5
O4 C15 C20 123.01(13)
O4 C15 C16 114.13(13)
C20 C15 C16 122.86(14)
O4 C14 C9 123.12(13)
O4 C14 C13 113.98(13)
C9 C14 C13 122.90(14)
C12 C13 C14 119.69(13)
C12 C13 H13 120.2
C14 C13 H13 120.2
O3 C12 C13 121.80(13)
O3 C12 C11 119.03(13)
C13 C12 C11 119.16(14)
C10 C11 C12 119.87(14)
C10 C11 H11 120.1
C12 C11 H11 120.1
C11 C10 C9 122.01(14)
C11 C10 H10 119
C9 C10 H10 119
C14 C9 C10 116.36(14)
C14 C9 C8 121.59(13)
C10 C9 C8 122.01(13)
N1 C33 C32 118.82(14)
N1 C33 C28 122.23(14)
C32 C33 C28 118.95(14)
C31 C32 C33 120.40(16)
C31 C32 H32 119.8
C33 C32 H32 119.8
C32 C31 C30 121.15(16)
C32 C31 H31 119.4
C30 C31 H31 119.4
C29 C30 C31 120.14(16)
C29 C30 H30 119.9
C31 C30 H30 119.9
C30 C29 C28 120.89(16)
C30 C29 H29 119.6
C28 C29 H29 119.6
C27 C28 C29 123.94(15)
C27 C28 C33 117.64(14)
C29 C28 C33 118.41(15)
C26 C27 C28 120.87(14)
C26 C27 H27 119.6
C28 C27 H27 119.6
C27 C26 C25 123.74(15)
C27 C26 C21 117.84(14)
C25 C26 C21 118.42(15)
C24 C25 C26 120.90(17)
C24 C25 H25 119.5
C26 C25 H25 119.5
C25 C24 C23 120.26(16)
C25 C24 H24 119.9
C23 C24 H24 119.9
C22 C23 C24 121.40(17)
C22 C23 H23 119.3
C24 C23 H23 119.3
C23 C22 C21 119.87(16)
C23 C22 H22 120.1
C21 C22 H22 120.1
N1 C21 C22 118.87(14)
N1 C21 C26 122.07(14)
C22 C21 C26 119.06(14)
C46 N2 C34 118.81(15)
N2 C34 C35 119.43(16)
N2 C34 C39 122.53(16)
C35 C34 C39 118.04(16)
C36 C35 C34 120.5(2)
C36 C35 H35 119.8
C34 C35 H35 119.8
C35 C36 C37 120.7(2)
C35 C36 H36 119.6
C37 C36 H36 119.6
C38 C37 C36 120.59(19)
C38 C37 H37 119.7
C36 C37 H37 119.7
C37 C38 C39 121.0(2)
C37 C38 H38 119.5
C39 C38 H38 119.5
C40 C39 C38 123.35(18)
C40 C39 C34 117.49(16)
C38 C39 C34 119.15(18)
C41 C40 C39 121.03(16)
C41 C40 H40 119.5
C39 C40 H40 119.5
C40 C41 C42 123.40(19)
C40 C41 C46 117.79(16)
C42 C41 C46 118.81(18)
C43 C42 C41 120.2(2)
C43 C42 H42 119.9
C41 C42 H42 119.9
C42 C43 C44 120.9(2)
C42 C43 H43 119.6
C44 C43 H43 119.6
C45 C44 C43 121.1(2)
C45 C44 H44 119.5
C43 C44 H44 119.5
C44 C45 C46 120.0(2)
C44 C45 H45 120
C46 C45 H45 120
N2 C46 C45 118.78(18)
N2 C46 C41 122.30(15)
C45 C46 C41 118.91(18)

loop_
_geom_bond_atom_site_label_1
_geom_bond_atom_site_label_2
_geom_bond_distance
O2 C1 1.209(2)
O1 C1 1.3631(19)
O1 C8 1.4950(17)
O5 C17 1.3539(19)
O5 H5O 0.84
O4 C15 1.3751(18)
O4 C14 1.3790(17)
O3 C12 1.3523(18)
O3 H3O 0.84
N1 C21 1.3452(19)
N1 C33 1.3487(19)
C1 C2 1.468(3)
C2 C7 1.378(2)
C2 C3 1.390(2)
C3 C4 1.385(3)
C3 H3 0.95
C4 C5 1.391(3)
C4 H4 0.95
C5 C6 1.390(2)
C5 H5 0.95
C6 C7 1.386(2)
C6 H6 0.95
C7 C8 1.517(2)
C8 C20 1.505(2)
C8 C9 1.507(2)
C20 C15 1.387(2)
C20 C19 1.400(2)
C19 C18 1.378(2)
C19 H19 0.95
C18 C17 1.399(2)
C18 H18 0.95
C17 C16 1.386(2)
C16 C15 1.392(2)
C16 H16 0.95
C14 C9 1.382(2)
C14 C13 1.384(2)
C13 C12 1.384(2)
C13 H13 0.95
C12 C11 1.396(2)
C11 C10 1.382(2)
C11 H11 0.95
C10 C9 1.403(2)
C10 H10 0.95
C33 C32 1.420(2)
C33 C28 1.433(2)
C32 C31 1.359(2)
C32 H32 0.95
C31 C30 1.415(3)
C31 H31 0.95
C30 C29 1.358(3)
C30 H30 0.95
C29 C28 1.429(2)
C29 H29 0.95
C28 C27 1.388(2)
C27 C26 1.386(2)
C27 H27 0.95
C26 C25 1.424(2)
C26 C21 1.434(2)
C25 C24 1.354(3)
C25 H25 0.95
C24 C23 1.413(3)
C24 H24 0.95
C23 C22 1.360(2)
C23 H23 0.95
C22 C21 1.422(2)
C22 H22 0.95
N2 C46 1.348(2)
N2 C34 1.350(2)
C34 C35 1.427(2)
C34 C39 1.429(2)
C35 C36 1.365(3)
C35 H35 0.95
C36 C37 1.412(3)
C36 H36 0.95
C37 C38 1.342(3)
C37 H37 0.95
C38 C39 1.422(3)
C38 H38 0.95
C39 C40 1.389(3)
C40 C41 1.384(3)
C40 H40 0.95
C41 C42 1.427(3)
C41 C46 1.430(2)
C42 C43 1.351(3)
C42 H42 0.95
C43 C44 1.413(4)
C43 H43 0.95
C44 C45 1.357(3)
C44 H44 0.95
C45 C46 1.423(3)
C45 H45 0.95

loop_
_geom_torsion_atom_site_label_1
_geom_torsion_atom_site_label_2
_geom_torsion_atom_site_label_3
_geom_torsion_atom_site_label_4
_geom_torsion
C8 O1 C1 O2 -173.77(14)
C8 O1 C1 C2 5.06(16)
O2 C1 C2 C7 175.50(17)
O1 C1 C2 C7 -3.20(18)
O2 C1 C2 C3 -4.0(3)
O1 C1 C2 C3 177.31(16)
C7 C2 C3 C4 -0.8(3)
C1 C2 C3 C4 178.62(17)
C2 C3 C4 C5 1.2(3)
C3 C4 C5 C6 -0.5(3)
C4 C5 C6 C7 -0.5(3)
C3 C2 C7 C6 -0.2(2)
C1 C2 C7 C6 -179.74(14)
C3 C2 C7 C8 179.62(15)
C1 C2 C7 C8 0.08(17)
C5 C6 C7 C2 0.8(2)
C5 C6 C7 C8 -178.94(16)
C1 O1 C8 C20 -124.28(13)
C1 O1 C8 C9 115.02(13)
C1 O1 C8 C7 -4.77(15)
C2 C7 C8 O1 2.70(16)
C6 C7 C8 O1 -177.50(15)
C2 C7 C8 C20 119.68(14)
C6 C7 C8 C20 -60.5(2)
C2 C7 C8 C9 -112.12(15)
C6 C7 C8 C9 67.7(2)
O1 C8 C20 C15 -112.58(15)
C9 C8 C20 C15 5.3(2)
C7 C8 C20 C15 134.75(15)
O1 C8 C20 C19 68.39(17)
C9 C8 C20 C19 -173.71(13)
C7 C8 C20 C19 -44.28(19)
C15 C20 C19 C18 -0.4(2)
C8 C20 C19 C18 178.70(14)
C20 C19 C18 C17 0.1(2)
C19 C18 C17 O5 -179.61(15)
C19 C18 C17 C16 0.3(2)
O5 C17 C16 C15 179.44(15)
C18 C17 C16 C15 -0.5(2)
C14 O4 C15 C20 -6.5(2)
C14 O4 C15 C16 173.60(14)
C19 C20 C15 O4 -179.70(14)
C8 C20 C15 O4 1.2(2)
C19 C20 C15 C16 0.2(2)
C8 C20 C15 C16 -178.87(14)
C17 C16 C15 O4 -179.87(15)
C17 C16 C15 C20 0.2(2)
C15 O4 C14 C9 4.5(2)
C15 O4 C14 C13 -174.53(13)
O4 C14 C13 C12 179.07(13)
C9 C14 C13 C12 0.0(2)
C14 C13 C12 O3 -178.23(13)
C14 C13 C12 C11 0.7(2)
O3 C12 C11 C10 178.27(14)
C13 C12 C11 C10 -0.7(2)
C12 C11 C10 C9 0.0(2)
O4 C14 C9 C10 -179.67(14)
C13 C14 C9 C10 -0.7(2)
O4 C14 C9 C8 2.6(2)
C13 C14 C9 C8 -178.40(14)
C11 C10 C9 C14 0.7(2)
C11 C10 C9 C8 178.39(14)
O1 C8 C9 C14 112.11(15)
C20 C8 C9 C14 -7.14(19)
C7 C8 C9 C14 -135.99(15)
O1 C8 C9 C10 -65.49(17)
C20 C8 C9 C10 175.26(13)
C7 C8 C9 C10 46.42(19)
C21 N1 C33 C32 179.51(13)
C21 N1 C33 C28 -0.1(2)
N1 C33 C32 C31 -177.25(15)
C28 C33 C32 C31 2.4(2)
C33 C32 C31 C30 -0.5(3)
C32 C31 C30 C29 -1.2(3)
C31 C30 C29 C28 0.9(3)
C30 C29 C28 C27 -179.05(16)
C30 C29 C28 C33 1.0(2)
N1 C33 C28 C27 -2.9(2)
C32 C33 C28 C27 177.44(14)
N1 C33 C28 C29 176.98(14)
C32 C33 C28 C29 -2.6(2)
C29 C28 C27 C26 -177.38(15)
C33 C28 C27 C26 2.5(2)
C28 C27 C26 C25 179.68(15)
C28 C27 C26 C21 0.7(2)
C27 C26 C25 C24 -176.67(16)
C21 C26 C25 C24 2.3(2)
C26 C25 C24 C23 0.3(3)
C25 C24 C23 C22 -2.1(3)
C24 C23 C22 C21 1.0(3)
C33 N1 C21 C22 -176.05(13)
C33 N1 C21 C26 3.6(2)
C23 C22 C21 N1 -178.67(14)
C23 C22 C21 C26 1.7(2)
C27 C26 C21 N1 -3.9(2)
C25 C26 C21 N1 177.05(14)
C27 C26 C21 C22 175.75(14)
C25 C26 C21 C22 -3.3(2)
C46 N2 C34 C35 178.66(15)
C46 N2 C34 C39 -1.6(2)
N2 C34 C35 C36 178.55(15)
C39 C34 C35 C36 -1.2(2)
C34 C35 C36 C37 -0.2(3)
C35 C36 C37 C38 1.5(3)
C36 C37 C38 C39 -1.3(3)
C37 C38 C39 C40 179.67(19)
C37 C38 C39 C34 -0.2(3)
N2 C34 C39 C40 1.8(2)
C35 C34 C39 C40 -178.46(15)
N2 C34 C39 C38 -178.35(15)
C35 C34 C39 C38 1.4(2)
C38 C39 C40 C41 -179.89(16)
C34 C39 C40 C41 0.0(2)
C39 C40 C41 C42 178.67(17)
C39 C40 C41 C46 -1.7(2)
C40 C41 C42 C43 178.63(17)
C46 C41 C42 C43 -1.0(3)
C41 C42 C43 C44 -0.2(3)
C42 C43 C44 C45 0.7(3)
C43 C44 C45 C46 0.0(3)
C34 N2 C46 C45 179.68(15)
C34 N2 C46 C41 -0.3(2)
C44 C45 C46 N2 178.86(17)
C44 C45 C46 C41 -1.1(3)
C40 C41 C46 N2 2.0(2)
C42 C41 C46 N2 -178.40(16)
C40 C41 C46 C45 -178.02(16)
C42 C41 C46 C45 1.6(2)
